data_4309140
loop_
_publ_author_name
'Graham M. Davies'
'Simon J. A. Pope'
'Harry Adams'
'Stephen Faulkner'
'Michael D. Ward'

_publ_contact_author
; 
        Prof. Mike Ward
        Department of Chemistry
        University of Sheffield
        SHEFFIELD
        S3 7HF
;
_publ_contact_author_email m.d.ward@sheffield.ac.uk
_publ_contact_author_fax '0114 2229346'
_publ_section_title
;
Structural and Photophysical Properties of Coordination Networks Combining
[Ru(bipy)(CN)4]2- Anions and Lanthanide(III) Cations: Rates of
Photoinduced Ru-to-Lanthanide Energy Transfer and Sensitized Near-Infrared
Luminescence
;
_journal_name_full 'Inorganic Chemistry'
_journal_page_first 4656
_journal_page_last 4665
_journal_paper_doi 10.1021/ic050512k
_journal_volume 44
_journal_year 2005
_chemical_formula_moiety 'C28 H46 Er K N12 O15 Ru2'
_chemical_formula_sum 'C28 H46 Er K N12 O15 Ru2'
_chemical_formula_weight 1199.27
_chemical_name_systematic
; 
 ? 
;
_space_group_IT_number 29
_symmetry_cell_setting tetragonal
_symmetry_space_group_name_Hall 'P 2c -2ac'
_symmetry_space_group_name_H-M 'P c a 21'
_atom_sites_solution_hydrogens geom
_atom_sites_solution_primary direct
_atom_sites_solution_secondary difmap
_audit_creation_method SHELXL-97
_cell_angle_alpha 90.00
_cell_angle_beta 90.00
_cell_angle_gamma 90.00
_cell_formula_units_Z 8
_cell_length_a 17.226
_cell_length_b 29.365(2)
_cell_length_c 17.2263(13)
_cell_measurement_reflns_used 7824
_cell_measurement_temperature 293(2)
_cell_measurement_theta_max 55.013
_cell_measurement_theta_min 4.929
_cell_volume 8713.8(9)
_computing_cell_refinement 'BRUKER SMART'
_computing_data_collection 'BRUKER SMART'
_computing_data_reduction 'BRUKER SHELXTL'
_computing_molecular_graphics 'BRUKER SHELXTL'
_computing_publication_material 'BRUKER SHELXTL'
_computing_structure_refinement 'SHELXL-97 (Sheldrick, 1997)'
_computing_structure_solution 'SHELXS-97 (Sheldrick, 1990)'
_diffrn_ambient_temperature 293(2)
_diffrn_detector_area_resol_mean 100
_diffrn_measured_fraction_theta_full 0.995
_diffrn_measured_fraction_theta_max 0.995
_diffrn_measurement_device_type 'Bruker smart 1000'
_diffrn_measurement_method '\w scans'
_diffrn_radiation_monochromator graphite
_diffrn_radiation_source 'fine-focus sealed tube'
_diffrn_radiation_type MoK\a
_diffrn_radiation_wavelength 0.71073
_diffrn_reflns_av_R_equivalents 0.1230
_diffrn_reflns_av_sigmaI/netI 0.0640
_diffrn_reflns_limit_h_max 22
_diffrn_reflns_limit_h_min -22
_diffrn_reflns_limit_k_max 38
_diffrn_reflns_limit_k_min -38
_diffrn_reflns_limit_l_max 21
_diffrn_reflns_limit_l_min -22
_diffrn_reflns_number 96089
_diffrn_reflns_theta_full 27.53
_diffrn_reflns_theta_max 27.53
_diffrn_reflns_theta_min 1.37
_diffrn_standards_decay_% 0
_diffrn_standards_interval_count 0
_diffrn_standards_interval_time 0
_diffrn_standards_number 0
_exptl_absorpt_coefficient_mu 2.764
_exptl_absorpt_correction_T_max 0.4044
_exptl_absorpt_correction_T_min 0.3898
_exptl_absorpt_correction_type multi-scan
_exptl_absorpt_process_details SADABS
_exptl_crystal_colour yellow
_exptl_crystal_density_diffrn 1.828
_exptl_crystal_density_method 'not measured'
_exptl_crystal_description block
_exptl_crystal_F_000 4744
_exptl_crystal_size_max 0.42
_exptl_crystal_size_mid 0.40
_exptl_crystal_size_min 0.40
_refine_diff_density_max 2.187
_refine_diff_density_min -2.198
_refine_diff_density_rms 0.151
_refine_ls_abs_structure_details 'Flack H D (1983), Acta Cryst. A39, 876-881'
_refine_ls_abs_structure_Flack 0.601(6)
_refine_ls_extinction_method none
_refine_ls_goodness_of_fit_ref 1.031
_refine_ls_hydrogen_treatment mixed
_refine_ls_matrix_type full
_refine_ls_number_parameters 1064
_refine_ls_number_reflns 19724
_refine_ls_number_restraints 1
_refine_ls_restrained_S_all 1.031
_refine_ls_R_factor_all 0.0445
_refine_ls_R_factor_gt 0.0393
_refine_ls_shift/su_max 0.002
_refine_ls_shift/su_mean 0.000
_refine_ls_structure_factor_coef Fsqd
_refine_ls_weighting_details 'calc w=1/[\s^2^(Fo^2^)+(0.0532P)^2^+15.2090P] where P=(Fo^2^+2Fc^2^)/3'
_refine_ls_weighting_scheme calc
_refine_ls_wR_factor_gt 0.1029
_refine_ls_wR_factor_ref 0.1062
_reflns_number_gt 17793
_reflns_number_total 19724
_reflns_threshold_expression >2sigma(I)
_cod_data_source_file ic050512ksi20050405_021846_4.cif
_cod_data_source_block imw110
_cod_original_cell_volume 8713.9(9)
_cod_database_code 4309140

loop_
_symmetry_equiv_pos_as_xyz
'x, y, z'
'-x, -y, z+1/2'
'x+1/2, -y, z'
'-x+1/2, y, z+1/2'

loop_
_atom_site_label
_atom_site_type_symbol
_atom_site_fract_x
_atom_site_fract_y
_atom_site_fract_z
_atom_site_U_iso_or_equiv
_atom_site_adp_type
_atom_site_occupancy
_atom_site_symmetry_multiplicity
_atom_site_calc_flag
_atom_site_refinement_flags
_atom_site_disorder_assembly
_atom_site_disorder_group
Ru1 Ru 0.73801(3) 0.365438(16) 0.31911(3) 0.01531(11) Uani 1 1 d . . .
N1 N 1.0073(3) 1.19299(17) 0.7057(3) 0.0178(11) Uani 1 1 d . . .
C2 C 1.0509(4) 1.1996(2) 0.7687(4) 0.0227(14) Uani 1 1 d . . .
H2 H 1.0774 1.1749 0.7896 0.027 Uiso 1 1 calc R . .
C3 C 1.0584(4) 1.2412(3) 0.8042(4) 0.0284(16) Uani 1 1 d . . .
H3 H 1.0891 1.2444 0.8483 0.034 Uiso 1 1 calc R . .
C4 C 1.0200(5) 1.2782(3) 0.7737(5) 0.0326(18) Uani 1 1 d . . .
H4 H 1.0242 1.3068 0.7965 0.039 Uiso 1 1 calc R . .
C5 C 0.9750(4) 1.2717(2) 0.7083(5) 0.0285(16) Uani 1 1 d . . .
H5 H 0.9488 1.2962 0.6863 0.034 Uiso 1 1 calc R . .
C6 C 0.9689(4) 1.2284(2) 0.6753(4) 0.0188(13) Uani 1 1 d . . .
C7 C 0.9187(4) 1.2187(2) 0.6077(4) 0.0192(13) Uani 1 1 d . . .
C8 C 0.8741(4) 1.2523(2) 0.5707(5) 0.0269(17) Uani 1 1 d . . .
H8 H 0.8771 1.2825 0.5865 0.032 Uiso 1 1 calc R . .
C9 C 0.8253(4) 1.2397(3) 0.5104(4) 0.0294(16) Uani 1 1 d . . .
H9 H 0.7942 1.2612 0.4858 0.035 Uiso 1 1 calc R . .
C10 C 0.8239(4) 1.1943(2) 0.4873(4) 0.0284(15) Uani 1 1 d . . .
H10 H 0.7919 1.1850 0.4468 0.034 Uiso 1 1 calc R . .
C11 C 0.8712(4) 1.1626(2) 0.5257(4) 0.0225(15) Uani 1 1 d . . .
H11 H 0.8711 1.1324 0.5094 0.027 Uiso 1 1 calc R . .
N12 N 0.9168(3) 1.17480(18) 0.5855(3) 0.0181(11) Uani 1 1 d . . .
C13 C 1.0743(4) 1.1444(2) 0.5672(4) 0.0167(13) Uani 1 1 d . . .
N13 N 1.1186(3) 1.15112(19) 0.5180(3) 0.0236(13) Uani 1 1 d . . .
C14 C 0.9036(4) 1.1155(2) 0.7242(4) 0.0180(14) Uani 1 1 d . . .
N14 N 0.8546(4) 1.1086(2) 0.7689(4) 0.0281(14) Uani 1 1 d . . .
C15 C 1.0628(4) 1.0922(2) 0.7096(4) 0.0184(13) Uani 1 1 d . . .
N15 N 1.1057(4) 1.0701(2) 0.7454(4) 0.0276(14) Uani 1 1 d . . .
C16 C 0.9660(4) 1.0745(2) 0.5846(4) 0.0185(14) Uani 1 1 d . . .
N16 N 0.9533(4) 1.0433(2) 0.5485(4) 0.0281(14) Uani 1 1 d . . .
Ru2 Ru 0.74927(3) 0.637341(15) 0.28913(3) 0.01509(10) Uani 1 1 d . . .
N17 N 1.0160(3) 0.79666(18) 0.7255(3) 0.0176(11) Uani 1 1 d . . .
C18 C 1.0592(4) 0.7926(2) 0.7894(4) 0.0238(14) Uani 1 1 d . . .
H18 H 1.0825 0.8185 0.8100 0.029 Uiso 1 1 calc R . .
C19 C 1.0706(4) 0.7510(2) 0.8263(4) 0.0267(15) Uani 1 1 d . . .
H19 H 1.1009 0.7492 0.8709 0.032 Uiso 1 1 calc R . .
C20 C 1.0365(4) 0.7126(2) 0.7960(4) 0.0283(15) Uani 1 1 d . . .
H20 H 1.0434 0.6843 0.8192 0.034 Uiso 1 1 calc R . .
C21 C 0.9915(4) 0.7174(3) 0.7297(4) 0.0246(16) Uani 1 1 d . . .
H21 H 0.9675 0.6920 0.7083 0.030 Uiso 1 1 calc R . .
C22 C 0.9818(4) 0.7592(2) 0.6952(4) 0.0192(13) Uani 1 1 d . . .
C23 C 0.9328(4) 0.7670(2) 0.6266(4) 0.0194(13) Uani 1 1 d . . .
C24 C 0.8928(4) 0.7320(2) 0.5880(5) 0.0273(15) Uani 1 1 d . . .
H24 H 0.8974 0.7020 0.6048 0.033 Uiso 1 1 calc R . .
C25 C 0.8469(4) 0.7423(2) 0.5256(4) 0.0266(15) Uani 1 1 d . . .
H25 H 0.8200 0.7194 0.4999 0.032 Uiso 1 1 calc R . .
C26 C 0.8408(4) 0.7874(2) 0.5006(4) 0.0271(15) Uani 1 1 d . . .
H26 H 0.8098 0.7954 0.4585 0.032 Uiso 1 1 calc R . .
C27 C 0.8828(4) 0.8197(2) 0.5410(4) 0.0238(15) Uani 1 1 d . . .
H27 H 0.8796 0.8498 0.5245 0.029 Uiso 1 1 calc R . .
N28 N 0.9274(3) 0.81073(18) 0.6017(3) 0.0183(11) Uani 1 1 d . . .
C29 C 1.0862(4) 0.8450(2) 0.5889(4) 0.0191(13) Uani 1 1 d . . .
N29 N 1.1372(3) 0.84013(19) 0.5458(4) 0.0244(13) Uani 1 1 d . . .
C30 C 0.9092(4) 0.8752(2) 0.7365(4) 0.0196(14) Uani 1 1 d . . .
N30 N 0.8598(4) 0.8855(2) 0.7784(4) 0.0262(14) Uani 1 1 d . . .
C31 C 1.0664(4) 0.8992(2) 0.7226(4) 0.0198(14) Uani 1 1 d . . .
N31 N 1.1057(4) 0.9249(2) 0.7552(4) 0.0289(14) Uani 1 1 d . . .
C32 C 0.9726(4) 0.9112(2) 0.5973(4) 0.0199(14) Uani 1 1 d . . .
N32 N 0.9580(4) 0.9427(2) 0.5589(4) 0.0231(13) Uani 1 1 d . . .
Er1 Er 0.620514(15) 0.511650(10) 0.473678(14) 0.01515(7) Uani 1 1 d . . .
O1 O 0.9286(3) 0.9279(2) 0.4083(3) 0.0432(15) Uani 1 1 d . . .
O2 O 0.9379(3) 1.0300(2) 0.3918(3) 0.0414(15) Uani 1 1 d . . .
O3 O 0.8048(3) 0.97908(16) 0.3625(3) 0.0229(10) Uani 1 1 d . . .
O4 O 0.8250(4) 0.99602(17) 0.6134(3) 0.0241(12) Uani 1 1 d . . .
O5 O 0.7721(3) 0.93561(17) 0.5050(3) 0.0283(11) Uani 1 1 d . . .
O6 O 0.7766(2) 1.04521(14) 0.4809(3) 0.0208(9) Uani 1 1 d . . .
K1 K 0.36742(13) 0.49860(6) 0.46402(14) 0.0333(5) Uani 1 1 d . . .
O7 O 0.5746(3) 0.92802(18) 0.4177(3) 0.0306(12) Uani 1 1 d . . .
O8 O 0.5818(3) 1.0962(2) 0.4298(3) 0.0362(13) Uani 1 1 d . . .
O9 O 0.6687(4) 1.00372(16) 0.6476(4) 0.0266(14) Uani 1 1 d . . .
O10 O 0.6632(3) 1.01448(17) 0.3358(3) 0.0307(12) Uani 1 1 d . . .
Ru3 Ru 0.99719(3) 0.858325(16) 0.66306(3) 0.01521(10) Uani 1 1 d . . .
N101 N 0.6769(3) 0.68305(17) 0.3504(3) 0.0163(11) Uani 1 1 d . . .
C102 C 0.6320(4) 0.6726(2) 0.4116(4) 0.0216(15) Uani 1 1 d . . .
H102 H 0.6293 0.6425 0.4279 0.026 Uiso 1 1 calc R . .
C103 C 0.5898(4) 0.7050(2) 0.4510(4) 0.0241(14) Uani 1 1 d . . .
H103 H 0.5582 0.6965 0.4924 0.029 Uiso 1 1 calc R . .
C104 C 0.5945(4) 0.7497(3) 0.4289(4) 0.0289(17) Uani 1 1 d . . .
H104 H 0.5671 0.7719 0.4560 0.035 Uiso 1 1 calc R . .
C105 C 0.6404(4) 0.7620(2) 0.3658(4) 0.0233(15) Uani 1 1 d . . .
H105 H 0.6437 0.7922 0.3495 0.028 Uiso 1 1 calc R . .
C106 C 0.6813(4) 0.7277(2) 0.3277(4) 0.0170(12) Uani 1 1 d . . .
C107 C 0.7309(3) 0.7366(2) 0.2587(4) 0.0169(13) Uani 1 1 d . . .
C108 C 0.7393(4) 0.7800(2) 0.2264(4) 0.0225(15) Uani 1 1 d . . .
H108 H 0.7136 0.8048 0.2479 0.027 Uiso 1 1 calc R . .
C109 C 0.7860(4) 0.7854(2) 0.1626(4) 0.0235(14) Uani 1 1 d . . .
H109 H 0.7915 0.8138 0.1396 0.028 Uiso 1 1 calc R . .
C110 C 0.8252(4) 0.7476(2) 0.1323(4) 0.0231(14) Uani 1 1 d . . .
H110 H 0.8578 0.7507 0.0896 0.028 Uiso 1 1 calc R . .
C111 C 0.8145(4) 0.7056(2) 0.1671(4) 0.0228(14) Uani 1 1 d . . .
H111 H 0.8401 0.6805 0.1466 0.027 Uiso 1 1 calc R . .
N112 N 0.7683(3) 0.69969(17) 0.2296(3) 0.0173(12) Uani 1 1 d . . .
C113 C 0.8368(4) 0.6523(2) 0.3643(4) 0.0172(13) Uani 1 1 d . . .
N113 N 0.8857(3) 0.6580(2) 0.4083(4) 0.0270(14) Uani 1 1 d . . .
C114 C 0.6629(4) 0.6211(2) 0.2149(4) 0.0167(13) Uani 1 1 d . . .
N114 N 0.6112(4) 0.6107(2) 0.1733(4) 0.0255(14) Uani 1 1 d . . .
C115 C 0.8223(4) 0.5992(2) 0.2301(4) 0.0198(14) Uani 1 1 d . . .
N115 N 0.8662(4) 0.5762(2) 0.1977(4) 0.0310(15) Uani 1 1 d . . .
C116 C 0.7244(4) 0.5834(2) 0.3529(3) 0.0145(12) Uani 1 1 d . . .
N116 N 0.7091(4) 0.5526(2) 0.3908(3) 0.0261(14) Uani 1 1 d . . .
Ru4 Ru 0.99012(3) 1.129788(16) 0.64797(3) 0.01495(10) Uani 1 1 d . . .
N117 N 0.6646(3) 0.32170(18) 0.3826(3) 0.0173(11) Uani 1 1 d . . .
C118 C 0.6194(4) 0.3329(2) 0.4428(4) 0.0244(15) Uani 1 1 d . . .
H118 H 0.6185 0.3632 0.4580 0.029 Uiso 1 1 calc R . .
C119 C 0.5746(4) 0.3031(2) 0.4832(5) 0.0296(15) Uani 1 1 d . . .
H119 H 0.5418 0.3133 0.5224 0.036 Uiso 1 1 calc R . .
C120 C 0.5788(4) 0.2575(3) 0.4648(5) 0.0324(16) Uani 1 1 d . . .
H120 H 0.5502 0.2363 0.4929 0.039 Uiso 1 1 calc R . .
C121 C 0.6258(4) 0.2435(3) 0.4043(5) 0.0276(16) Uani 1 1 d . . .
H121 H 0.6294 0.2128 0.3913 0.033 Uiso 1 1 calc R . .
C122 C 0.6682(4) 0.2766(2) 0.3626(4) 0.0211(14) Uani 1 1 d . . .
C123 C 0.7156(4) 0.2657(2) 0.2948(4) 0.0189(13) Uani 1 1 d . . .
C124 C 0.7233(4) 0.2218(2) 0.2630(5) 0.0282(16) Uani 1 1 d . . .
H124 H 0.6979 0.1973 0.2857 0.034 Uiso 1 1 calc R . .
C125 C 0.7683(5) 0.2153(2) 0.1984(5) 0.0308(18) Uani 1 1 d . . .
H125 H 0.7736 0.1863 0.1775 0.037 Uiso 1 1 calc R . .
C126 C 0.8056(4) 0.2516(2) 0.1645(4) 0.0288(16) Uani 1 1 d . . .
H126 H 0.8358 0.2476 0.1202 0.035 Uiso 1 1 calc R . .
C127 C 0.7970(4) 0.2949(2) 0.1988(4) 0.0230(14) Uani 1 1 d . . .
H127 H 0.8217 0.3196 0.1758 0.028 Uiso 1 1 calc R . .
N128 N 0.7544(3) 0.30196(18) 0.2634(3) 0.0182(11) Uani 1 1 d . . .
C129 C 0.8208(4) 0.3520(2) 0.4003(4) 0.0187(13) Uani 1 1 d . . .
N129 N 0.8641(3) 0.34575(19) 0.4510(4) 0.0258(13) Uani 1 1 d . . .
C130 C 0.6525(4) 0.3793(2) 0.2407(4) 0.0181(14) Uani 1 1 d . . .
N130 N 0.6034(4) 0.3873(2) 0.1965(4) 0.0273(14) Uani 1 1 d . . .
C131 C 0.8128(4) 0.4008(2) 0.2575(4) 0.0176(13) Uani 1 1 d . . .
N131 N 0.8583(4) 0.4225(2) 0.2221(4) 0.0279(14) Uani 1 1 d . . .
C132 C 0.7137(4) 0.4205(2) 0.3778(4) 0.0181(13) Uani 1 1 d . . .
N132 N 0.6982(4) 0.4534(2) 0.4155(3) 0.0245(13) Uani 1 1 d . . .
Er2 Er 0.871384(15) 0.987527(9) 0.484325(14) 0.01463(7) Uani 1 1 d . . .
O101 O 0.6930(5) 0.4730(3) 0.5686(4) 0.077(3) Uani 1 1 d . . .
O102 O 0.6756(3) 0.5738(2) 0.5388(3) 0.0459(16) Uani 1 1 d . . .
O103 O 0.5548(3) 0.51868(16) 0.5950(3) 0.0216(10) Uani 1 1 d . . .
O104 O 0.5723(4) 0.50404(17) 0.3446(3) 0.0246(13) Uani 1 1 d . . .
O105 O 0.5259(2) 0.45445(14) 0.4769(3) 0.0207(9) Uani 1 1 d . . .
O106 O 0.5186(3) 0.56288(15) 0.4535(3) 0.0239(10) Uani 1 1 d . . .
K2 K 0.61756(12) 1.00754(6) 0.49482(13) 0.0317(5) Uani 1 1 d . . .
O107 O 0.3304(3) 0.41012(19) 0.5193(3) 0.0352(13) Uani 1 1 d . . .
O108 O 0.3193(4) 0.5766(2) 0.5533(4) 0.0462(16) Uani 1 1 d . . .
O109 O 0.4092(4) 0.4875(2) 0.6228(4) 0.0415(14) Uani 1 1 d . . .
O110 O 0.4165(4) 0.49745(17) 0.3090(4) 0.0300(14) Uani 1 1 d . . .
O1S O 0.2472(3) 0.10217(18) 0.6470(3) 0.0326(12) Uani 1 1 d . . .
O2S O 0.2391(3) 0.13525(15) 0.4107(3) 0.0232(10) Uani 1 1 d . . .
O3S O 0.4473(4) 0.00655(18) 0.7267(4) 0.0311(13) Uani 1 1 d . . .
O4S O 0.9864(3) 0.36758(16) 0.5549(3) 0.0250(10) Uani 1 1 d . . .
O6S O 0.2022(5) 0.5065(2) 0.2317(4) 0.0459(19) Uani 1 1 d . . .
O7S O 0.0368(3) 0.60465(18) 0.5977(3) 0.0306(11) Uani 1 1 d . . .
O8S O 0.9999(3) 0.59254(18) 0.3484(3) 0.0317(12) Uani 1 1 d . . .
O9S O 0.2478(3) 0.90665(17) 0.6094(3) 0.0316(12) Uani 1 1 d . . .
O10S O 0.2816(3) 0.89347(17) 0.3649(3) 0.0281(11) Uani 1 1 d . . .
O11S O 1.0002(3) 0.39706(16) 0.3140(3) 0.0279(11) Uani 1 1 d . . .

loop_
_atom_site_aniso_label
_atom_site_aniso_U_11
_atom_site_aniso_U_22
_atom_site_aniso_U_33
_atom_site_aniso_U_23
_atom_site_aniso_U_13
_atom_site_aniso_U_12
Ru1 0.0184(2) 0.0105(2) 0.0170(2) -0.00148(17) 0.0003(2) 0.00079(17)
N1 0.020(3) 0.010(2) 0.024(3) -0.003(2) 0.000(2) -0.0009(19)
C2 0.022(3) 0.025(3) 0.022(3) 0.000(3) -0.002(3) 0.000(3)
C3 0.024(4) 0.032(4) 0.029(4) -0.008(3) 0.000(3) -0.005(3)
C4 0.033(4) 0.024(4) 0.040(4) -0.016(3) -0.001(3) -0.003(3)
C5 0.026(4) 0.017(3) 0.042(4) -0.004(3) 0.001(3) -0.001(3)
C6 0.021(3) 0.015(3) 0.020(3) -0.001(2) -0.001(3) -0.001(2)
C7 0.022(3) 0.014(3) 0.021(3) 0.005(2) 0.004(3) 0.000(2)
C8 0.032(4) 0.017(3) 0.031(4) 0.003(3) 0.006(3) 0.001(3)
C9 0.031(4) 0.030(4) 0.028(4) 0.014(3) -0.001(3) 0.007(3)
C10 0.032(4) 0.027(3) 0.026(3) 0.003(3) -0.008(3) -0.002(3)
C11 0.030(4) 0.012(3) 0.025(4) 0.005(3) 0.004(3) -0.004(2)
N12 0.024(3) 0.016(3) 0.014(2) 0.003(2) -0.001(2) -0.003(2)
C13 0.024(3) 0.009(3) 0.017(3) -0.001(2) -0.006(3) 0.000(2)
N13 0.032(3) 0.016(3) 0.023(3) 0.000(2) 0.004(2) 0.001(2)
C14 0.021(3) 0.013(3) 0.021(3) 0.003(2) -0.004(3) 0.002(2)
N14 0.033(3) 0.024(3) 0.028(3) 0.004(3) 0.006(3) 0.000(3)
C15 0.024(3) 0.014(3) 0.017(3) -0.003(2) 0.000(3) -0.001(2)
N15 0.033(3) 0.028(3) 0.022(3) 0.001(2) 0.008(3) 0.008(3)
C16 0.023(3) 0.013(3) 0.020(3) 0.005(3) -0.002(3) -0.005(2)
N16 0.038(4) 0.023(3) 0.023(3) 0.002(3) 0.003(3) -0.010(3)
Ru2 0.0196(2) 0.0094(2) 0.0162(2) 0.00022(17) 0.0018(2) 0.00024(18)
N17 0.022(3) 0.009(2) 0.022(3) 0.002(2) -0.001(2) 0.003(2)
C18 0.028(4) 0.020(3) 0.023(3) 0.001(3) -0.003(3) -0.001(3)
C19 0.029(4) 0.029(4) 0.022(3) 0.009(3) -0.005(3) 0.002(3)
C20 0.028(4) 0.021(3) 0.036(4) 0.006(3) 0.002(3) 0.005(3)
C21 0.023(4) 0.019(3) 0.032(4) -0.002(3) -0.004(3) 0.001(3)
C22 0.016(3) 0.018(3) 0.023(3) -0.004(2) -0.001(3) 0.000(2)
C23 0.017(3) 0.015(3) 0.026(3) 0.002(3) 0.003(3) 0.003(2)
C24 0.033(4) 0.016(3) 0.033(4) -0.004(3) 0.005(3) 0.003(3)
C25 0.030(4) 0.022(3) 0.028(4) -0.013(3) -0.001(3) 0.001(3)
C26 0.028(4) 0.028(4) 0.025(4) -0.004(3) -0.011(3) 0.008(3)
C27 0.031(4) 0.017(3) 0.022(3) -0.005(3) -0.003(3) 0.002(3)
N28 0.018(3) 0.015(3) 0.022(3) -0.003(2) 0.001(2) 0.002(2)
C29 0.025(3) 0.012(3) 0.021(3) -0.001(2) -0.007(3) 0.000(2)
N29 0.026(3) 0.019(3) 0.028(3) 0.004(2) 0.004(3) -0.001(2)
C30 0.020(3) 0.021(3) 0.018(3) 0.004(3) -0.004(3) -0.003(2)
N30 0.034(3) 0.025(3) 0.020(3) -0.002(2) 0.003(3) -0.001(3)
C31 0.025(3) 0.018(3) 0.017(3) 0.008(3) 0.003(3) 0.000(3)
N31 0.035(3) 0.030(3) 0.022(3) -0.003(3) -0.002(3) -0.008(3)
C32 0.024(3) 0.016(3) 0.019(3) -0.008(2) 0.000(3) 0.005(2)
N32 0.031(3) 0.016(3) 0.023(3) 0.000(2) -0.003(2) 0.001(2)
Er1 0.01668(13) 0.01396(12) 0.01480(15) -0.00100(13) 0.00045(11) -0.00070(10)
O1 0.051(4) 0.051(4) 0.027(3) -0.011(3) -0.008(3) 0.031(3)
O2 0.034(3) 0.060(4) 0.030(3) 0.011(3) -0.004(2) -0.021(3)
O3 0.024(2) 0.026(3) 0.018(2) -0.0016(19) -0.0026(19) 0.003(2)
O4 0.025(3) 0.031(3) 0.017(3) 0.0008(19) 0.003(2) -0.0004(19)
O5 0.034(3) 0.030(3) 0.021(2) 0.000(2) 0.000(2) -0.013(2)
O6 0.025(2) 0.018(2) 0.019(2) -0.0012(19) -0.003(2) 0.0053(17)
K1 0.0342(11) 0.0370(10) 0.0286(12) -0.0013(7) 0.0014(8) 0.0020(6)
O7 0.031(3) 0.027(3) 0.034(3) -0.001(2) 0.005(2) 0.007(2)
O8 0.034(3) 0.039(3) 0.036(3) -0.010(2) 0.006(2) -0.010(2)
O9 0.033(4) 0.019(3) 0.027(3) 0.0017(19) 0.007(3) 0.0012(19)
O10 0.036(3) 0.020(2) 0.037(3) 0.005(2) -0.011(3) -0.002(2)
Ru3 0.0187(2) 0.0103(2) 0.0166(2) 0.00112(17) -0.0010(2) 0.00097(17)
N101 0.018(3) 0.014(2) 0.016(2) 0.002(2) 0.001(2) 0.0013(19)
C102 0.030(4) 0.009(3) 0.026(4) 0.005(2) -0.001(3) -0.004(2)
C103 0.023(3) 0.026(3) 0.023(3) -0.006(3) 0.002(3) -0.001(3)
C104 0.030(4) 0.029(4) 0.027(4) -0.009(3) 0.003(3) 0.003(3)
C105 0.027(3) 0.014(3) 0.029(4) -0.004(3) 0.004(3) -0.005(3)
C106 0.020(3) 0.011(3) 0.021(3) -0.001(2) -0.002(3) -0.001(2)
C107 0.014(3) 0.021(3) 0.016(3) 0.002(2) -0.005(2) -0.003(2)
C108 0.031(4) 0.011(3) 0.025(3) 0.005(3) -0.005(3) -0.002(3)
C109 0.029(4) 0.014(3) 0.028(4) 0.007(3) 0.001(3) -0.006(2)
C110 0.030(4) 0.017(3) 0.023(3) 0.007(3) 0.004(3) -0.002(3)
C111 0.023(3) 0.019(3) 0.026(3) 0.001(3) 0.005(3) -0.001(3)
N112 0.021(3) 0.011(2) 0.020(3) 0.003(2) 0.002(2) -0.0007(19)
C113 0.022(3) 0.013(3) 0.016(3) 0.003(2) 0.004(3) 0.000(2)
N113 0.029(3) 0.023(3) 0.030(3) -0.002(3) -0.001(3) 0.001(2)
C114 0.023(3) 0.011(3) 0.016(3) -0.003(2) 0.003(3) 0.002(2)
N114 0.024(3) 0.028(3) 0.025(3) 0.000(3) 0.001(3) -0.001(2)
C115 0.033(4) 0.011(3) 0.016(3) 0.002(2) 0.000(3) 0.002(3)
N115 0.038(4) 0.030(3) 0.025(3) -0.004(3) -0.004(3) 0.014(3)
C116 0.016(3) 0.015(3) 0.013(3) -0.001(2) 0.001(2) -0.001(2)
N116 0.041(4) 0.013(3) 0.024(3) -0.008(2) 0.003(3) -0.005(2)
Ru4 0.0188(2) 0.0105(2) 0.0155(2) -0.00061(17) -0.0004(2) -0.00115(17)
N117 0.019(3) 0.013(3) 0.020(3) 0.002(2) 0.000(2) 0.001(2)
C118 0.031(4) 0.018(3) 0.024(4) 0.000(3) 0.001(3) 0.002(3)
C119 0.030(3) 0.026(3) 0.033(4) 0.007(3) 0.009(3) 0.005(3)
C120 0.031(4) 0.029(4) 0.037(4) 0.007(3) 0.002(3) -0.005(3)
C121 0.032(4) 0.014(3) 0.037(4) 0.002(3) 0.000(3) 0.001(3)
C122 0.025(3) 0.015(3) 0.023(3) -0.002(2) -0.002(3) 0.005(2)
C123 0.020(3) 0.011(3) 0.025(3) 0.000(2) -0.002(3) 0.000(2)
C124 0.032(4) 0.014(3) 0.039(4) -0.007(3) 0.000(3) -0.001(3)
C125 0.037(4) 0.010(3) 0.046(5) -0.016(3) -0.007(4) 0.003(3)
C126 0.030(4) 0.026(3) 0.030(4) -0.012(3) -0.003(3) 0.010(3)
C127 0.027(4) 0.022(3) 0.020(3) -0.003(3) -0.003(3) 0.002(3)
N128 0.018(3) 0.017(2) 0.019(2) -0.004(2) -0.003(2) 0.002(2)
C129 0.023(3) 0.013(3) 0.020(3) -0.005(2) -0.002(3) -0.001(2)
N129 0.032(3) 0.017(3) 0.028(3) -0.001(2) -0.004(3) 0.003(2)
C130 0.025(4) 0.012(3) 0.017(3) -0.002(2) 0.002(3) 0.000(2)
N130 0.026(3) 0.028(3) 0.028(3) 0.001(3) -0.003(3) -0.003(3)
C131 0.023(3) 0.013(3) 0.017(3) -0.001(2) 0.001(3) -0.001(2)
N131 0.027(3) 0.034(3) 0.022(3) 0.003(3) 0.000(3) -0.007(3)
C132 0.018(3) 0.018(3) 0.019(3) 0.003(2) -0.002(3) -0.001(2)
N132 0.038(3) 0.021(3) 0.015(3) 0.003(2) 0.001(2) 0.007(3)
Er2 0.01576(13) 0.01419(13) 0.01394(15) -0.00028(13) -0.00037(10) 0.00032(10)
O101 0.092(6) 0.111(7) 0.028(3) -0.014(4) -0.014(4) 0.075(5)
O102 0.050(3) 0.059(4) 0.028(3) -0.019(3) 0.013(3) -0.031(3)
O103 0.026(2) 0.022(2) 0.017(2) -0.0030(18) 0.0012(19) -0.0044(19)
O104 0.026(3) 0.029(3) 0.019(3) -0.0039(19) 0.003(2) 0.001(2)
O105 0.023(2) 0.018(2) 0.021(2) -0.0013(19) 0.000(2) -0.0026(17)
O106 0.032(2) 0.020(2) 0.020(2) -0.0003(18) -0.0011(19) 0.0073(19)
K2 0.0323(11) 0.0360(9) 0.0269(11) -0.0006(7) -0.0005(8) -0.0048(7)
O107 0.038(3) 0.036(3) 0.031(3) -0.003(2) -0.005(2) 0.008(2)
O108 0.046(4) 0.042(3) 0.050(4) 0.009(3) -0.006(3) -0.013(3)
O109 0.039(4) 0.047(3) 0.038(3) 0.001(3) -0.003(3) -0.007(3)
O110 0.024(4) 0.027(3) 0.039(3) 0.001(2) -0.004(3) -0.0015(19)
O1S 0.029(3) 0.036(3) 0.033(3) -0.008(2) -0.001(2) 0.002(2)
O2S 0.024(2) 0.018(2) 0.028(2) -0.0003(18) -0.003(2) -0.0028(19)
O3S 0.029(3) 0.037(3) 0.028(3) 0.001(2) 0.002(2) 0.000(2)
O4S 0.025(2) 0.024(2) 0.026(2) 0.0012(19) 0.005(2) -0.0014(19)
O6S 0.066(5) 0.037(3) 0.034(3) 0.005(3) -0.023(3) -0.009(3)
O7S 0.039(3) 0.029(3) 0.024(2) -0.005(2) 0.004(2) 0.000(2)
O8S 0.036(3) 0.026(3) 0.033(3) 0.008(2) 0.001(2) 0.007(2)
O9S 0.034(3) 0.024(3) 0.037(3) 0.006(2) 0.005(2) -0.006(2)
O10S 0.032(3) 0.026(3) 0.027(2) -0.001(2) -0.003(2) 0.000(2)
O11S 0.031(3) 0.024(2) 0.029(3) -0.004(2) -0.004(2) 0.000(2)

loop_
_atom_type_symbol
_atom_type_description
_atom_type_scat_dispersion_real
_atom_type_scat_dispersion_imag
_atom_type_scat_source
C C 0.0033 0.0016 'International Tables Vol C Tables 4.2.6.8 and 6.1.1.4'
H H 0.0000 0.0000 'International Tables Vol C Tables 4.2.6.8 and 6.1.1.4'
N N 0.0061 0.0033 'International Tables Vol C Tables 4.2.6.8 and 6.1.1.4'
O O 0.0106 0.0060 'International Tables Vol C Tables 4.2.6.8 and 6.1.1.4'
Ru Ru -1.2594 0.8363 'International Tables Vol C Tables 4.2.6.8 and 6.1.1.4'
Er Er -0.2586 4.9576 'International Tables Vol C Tables 4.2.6.8 and 6.1.1.4'
K K 0.2009 0.2494 'International Tables Vol C Tables 4.2.6.8 and 6.1.1.4'

loop_
_geom_angle_atom_site_label_1
_geom_angle_atom_site_label_2
_geom_angle_atom_site_label_3
_geom_angle
_geom_angle_site_symmetry_1
_geom_angle_site_symmetry_3
_geom_angle_publ_flag
C132 Ru1 C131 89.0(3) . . ?
C132 Ru1 C129 87.4(3) . . ?
C131 Ru1 C129 90.8(3) . . ?
C132 Ru1 C130 91.3(3) . . ?
C131 Ru1 C130 90.6(3) . . ?
C129 Ru1 C130 178.1(3) . . ?
C132 Ru1 N117 96.1(2) . . ?
C131 Ru1 N117 174.3(2) . . ?
C129 Ru1 N117 86.9(2) . . ?
C130 Ru1 N117 91.9(2) . . ?
C132 Ru1 N128 173.4(2) . . ?
C131 Ru1 N128 97.6(2) . . ?
C129 Ru1 N128 92.7(2) . . ?
C130 Ru1 N128 88.4(2) . . ?
N117 Ru1 N128 77.2(2) . . ?
C2 N1 C6 118.8(6) . . ?
C2 N1 Ru4 125.9(5) . . ?
C6 N1 Ru4 115.3(4) . . ?
N1 C2 C3 123.0(7) . . ?
N1 C2 H2 118.5 . . ?
C3 C2 H2 118.5 . . ?
C2 C3 C4 119.1(7) . . ?
C2 C3 H3 120.4 . . ?
C4 C3 H3 120.4 . . ?
C3 C4 C5 118.2(7) . . ?
C3 C4 H4 120.9 . . ?
C5 C4 H4 120.9 . . ?
C4 C5 C6 120.0(7) . . ?
C4 C5 H5 120.0 . . ?
C6 C5 H5 120.0 . . ?
N1 C6 C5 120.7(6) . . ?
N1 C6 C7 116.5(5) . . ?
C5 C6 C7 122.8(6) . . ?
N12 C7 C8 122.0(6) . . ?
N12 C7 C6 115.1(6) . . ?
C8 C7 C6 122.8(6) . . ?
C9 C8 C7 119.0(7) . . ?
C9 C8 H8 120.5 . . ?
C7 C8 H8 120.5 . . ?
C8 C9 C10 118.7(7) . . ?
C8 C9 H9 120.7 . . ?
C10 C9 H9 120.7 . . ?
C9 C10 C11 119.4(7) . . ?
C9 C10 H10 120.3 . . ?
C11 C10 H10 120.3 . . ?
N12 C11 C10 121.6(6) . . ?
N12 C11 H11 119.2 . . ?
C10 C11 H11 119.2 . . ?
C7 N12 C11 119.2(6) . . ?
C7 N12 Ru4 116.0(4) . . ?
C11 N12 Ru4 124.8(5) . . ?
N13 C13 Ru4 175.4(6) . . ?
N14 C14 Ru4 178.0(6) . . ?
N15 C15 Ru4 179.6(7) . . ?
N16 C16 Ru4 179.2(7) . . ?
C16 N16 Er2 155.7(6) . . ?
C16 N16 K2 110.6(6) . 3_575 ?
Er2 N16 K2 93.7(2) . 3_575 ?
C115 Ru2 C116 88.2(3) . . ?
C115 Ru2 C114 90.5(3) . . ?
C116 Ru2 C114 90.2(3) . . ?
C115 Ru2 C113 88.8(3) . . ?
C116 Ru2 C113 88.9(2) . . ?
C114 Ru2 C113 178.9(3) . . ?
C115 Ru2 N101 175.2(2) . . ?
C116 Ru2 N101 95.9(2) . . ?
C114 Ru2 N101 91.8(2) . . ?
C113 Ru2 N101 89.0(2) . . ?
C115 Ru2 N112 98.2(2) . . ?
C116 Ru2 N112 173.5(2) . . ?
C114 Ru2 N112 90.6(2) . . ?
C113 Ru2 N112 90.4(2) . . ?
N101 Ru2 N112 77.6(2) . . ?
C18 N17 C22 119.3(6) . . ?
C18 N17 Ru3 125.3(5) . . ?
C22 N17 Ru3 115.4(4) . . ?
N17 C18 C19 122.3(7) . . ?
N17 C18 H18 118.8 . . ?
C19 C18 H18 118.8 . . ?
C20 C19 C18 119.2(7) . . ?
C20 C19 H19 120.4 . . ?
C18 C19 H19 120.4 . . ?
C19 C20 C21 117.9(7) . . ?
C19 C20 H20 121.1 . . ?
C21 C20 H20 121.1 . . ?
C22 C21 C20 121.0(7) . . ?
C22 C21 H21 119.5 . . ?
C20 C21 H21 119.5 . . ?
N17 C22 C21 120.4(6) . . ?
N17 C22 C23 115.8(6) . . ?
C21 C22 C23 123.8(6) . . ?
N28 C23 C24 120.6(6) . . ?
N28 C23 C22 116.1(6) . . ?
C24 C23 C22 123.3(6) . . ?
C25 C24 C23 119.5(7) . . ?
C25 C24 H24 120.2 . . ?
C23 C24 H24 120.2 . . ?
C24 C25 C26 119.7(7) . . ?
C24 C25 H25 120.1 . . ?
C26 C25 H25 120.1 . . ?
C27 C26 C25 117.1(7) . . ?
C27 C26 H26 121.5 . . ?
C25 C26 H26 121.5 . . ?
N28 C27 C26 124.5(7) . . ?
N28 C27 H27 117.8 . . ?
C26 C27 H27 117.8 . . ?
C27 N28 C23 118.5(6) . . ?
C27 N28 Ru3 126.2(5) . . ?
C23 N28 Ru3 115.2(5) . . ?
N29 C29 Ru3 175.9(6) . . ?
N30 C30 Ru3 178.8(7) . . ?
N31 C31 Ru3 176.7(6) . . ?
N32 C32 Ru3 179.5(6) . . ?
C32 N32 Er2 152.3(6) . . ?
C32 N32 K2 111.2(5) . 3_575 ?
Er2 N32 K2 95.56(19) . 3_575 ?
O106 Er1 O105 86.71(17) . . ?
O106 Er1 O102 82.8(2) . . ?
O105 Er1 O102 146.04(18) . . ?
O106 Er1 O101 144.4(2) . . ?
O105 Er1 O101 90.4(3) . . ?
O102 Er1 O101 80.1(3) . . ?
O106 Er1 O104 70.13(18) . . ?
O105 Er1 O104 73.27(18) . . ?
O102 Er1 O104 131.4(2) . . ?
O101 Er1 O104 142.1(2) . . ?
O106 Er1 O103 73.63(16) . . ?
O105 Er1 O103 73.21(16) . . ?
O102 Er1 O103 72.85(17) . . ?
O101 Er1 O103 71.6(2) . . ?
O104 Er1 O103 131.28(19) . . ?
O106 Er1 N132 144.89(18) . . ?
O105 Er1 N132 83.46(19) . . ?
O102 Er1 N132 122.1(2) . . ?
O101 Er1 N132 69.4(2) . . ?
O104 Er1 N132 74.8(2) . . ?
O103 Er1 N132 133.99(18) . . ?
O106 Er1 N116 93.8(2) . . ?
O105 Er1 N116 144.34(18) . . ?
O102 Er1 N116 68.83(19) . . ?
O101 Er1 N116 108.5(3) . . ?
O104 Er1 N116 73.4(2) . . ?
O103 Er1 N116 140.88(17) . . ?
N132 Er1 N116 75.8(2) . . ?
O106 Er1 K1 142.00(12) . 3_565 ?
O105 Er1 K1 130.09(11) . 3_565 ?
O102 Er1 K1 70.74(16) . 3_565 ?
O101 Er1 K1 57.5(2) . 3_565 ?
O104 Er1 K1 107.72(16) . 3_565 ?
O103 Er1 K1 120.88(12) . 3_565 ?
N132 Er1 K1 51.36(16) . 3_565 ?
N116 Er1 K1 51.78(16) . 3_565 ?
O106 Er1 K1 45.83(12) . . ?
O105 Er1 K1 41.00(11) . . ?
O102 Er1 K1 119.29(16) . . ?
O101 Er1 K1 120.9(2) . . ?
O104 Er1 K1 67.01(16) . . ?
O103 Er1 K1 64.43(12) . . ?
N132 Er1 K1 118.59(16) . . ?
N116 Er1 K1 130.63(16) . . ?
K1 Er1 K1 169.92(3) 3_565 . ?
Er2 O5 K2 99.27(17) . . ?
Er2 O6 K2 111.75(16) . . ?
O110 K1 O107 112.12(16) . . ?
O110 K1 O109 146.94(19) . . ?
O107 K1 O109 68.27(17) . . ?
O110 K1 O108 127.26(17) . . ?
O107 K1 O108 118.93(17) . . ?
O109 K1 O108 69.57(19) . . ?
O110 K1 O105 78.01(17) . . ?
O107 K1 O105 77.68(14) . . ?
O109 K1 O105 69.71(17) . . ?
O108 K1 O105 124.09(17) . . ?
O110 K1 O106 73.11(16) . . ?
O107 K1 O106 137.43(15) . . ?
O109 K1 O106 85.22(16) . . ?
O108 K1 O106 78.28(15) . . ?
O105 K1 O106 61.72(12) . . ?
O110 K1 N132 91.73(18) . 3_465 ?
O107 K1 N132 105.86(16) . 3_465 ?
O109 K1 N132 120.57(19) . 3_465 ?
O108 K1 N132 63.10(16) . 3_465 ?
O105 K1 N132 169.71(16) . 3_465 ?
O106 K1 N132 116.37(14) . 3_465 ?
O110 K1 N116 83.23(17) . 3_465 ?
O107 K1 N116 62.23(15) . 3_465 ?
O109 K1 N116 120.96(18) . 3_465 ?
O108 K1 N116 108.80(17) . 3_465 ?
O105 K1 N116 124.57(14) . 3_465 ?
O106 K1 N116 153.82(15) . 3_465 ?
N132 K1 N116 52.18(15) 3_465 3_465 ?
O110 K1 Er1 109.72(15) . 3_465 ?
O107 K1 Er1 72.45(12) . 3_465 ?
O109 K1 Er1 101.91(15) . 3_465 ?
O108 K1 Er1 75.43(13) . 3_465 ?
O105 K1 Er1 149.88(10) . 3_465 ?
O106 K1 Er1 148.15(9) . 3_465 ?
N132 K1 Er1 33.95(10) 3_465 3_465 ?
N116 K1 Er1 34.29(11) 3_465 3_465 ?
O110 K1 Er1 74.73(15) . . ?
O107 K1 Er1 106.91(12) . . ?
O109 K1 Er1 73.86(14) . . ?
O108 K1 Er1 101.35(13) . . ?
O105 K1 Er1 30.44(8) . . ?
O106 K1 Er1 31.36(8) . . ?
N132 K1 Er1 147.20(11) 3_465 . ?
N116 K1 Er1 149.49(12) 3_465 . ?
Er1 K1 Er1 175.48(6) 3_465 . ?
C32 Ru3 C31 87.1(3) . . ?
C32 Ru3 C29 87.3(3) . . ?
C31 Ru3 C29 89.3(3) . . ?
C32 Ru3 C30 90.3(3) . . ?
C31 Ru3 C30 88.8(3) . . ?
C29 Ru3 C30 177.0(3) . . ?
C32 Ru3 N28 96.4(2) . . ?
C31 Ru3 N28 176.2(3) . . ?
C29 Ru3 N28 89.3(2) . . ?
C30 Ru3 N28 92.7(2) . . ?
C32 Ru3 N17 173.6(3) . . ?
C31 Ru3 N17 99.3(2) . . ?
C29 Ru3 N17 92.2(2) . . ?
C30 Ru3 N17 90.4(2) . . ?
N28 Ru3 N17 77.2(2) . . ?
C102 N101 C106 118.3(6) . . ?
C102 N101 Ru2 126.0(4) . . ?
C106 N101 Ru2 115.5(4) . . ?
N101 C102 C103 122.3(6) . . ?
N101 C102 H102 118.8 . . ?
C103 C102 H102 118.8 . . ?
C102 C103 C104 119.5(7) . . ?
C102 C103 H103 120.2 . . ?
C104 C103 H103 120.2 . . ?
C103 C104 C105 120.0(7) . . ?
C103 C104 H104 120.0 . . ?
C105 C104 H104 120.0 . . ?
C104 C105 C106 117.9(6) . . ?
C104 C105 H105 121.1 . . ?
C106 C105 H105 121.1 . . ?
N101 C106 C105 121.9(6) . . ?
N101 C106 C107 115.3(6) . . ?
C105 C106 C107 122.7(6) . . ?
N112 C107 C108 122.2(6) . . ?
N112 C107 C106 115.4(6) . . ?
C108 C107 C106 122.4(6) . . ?
C109 C108 C107 118.9(7) . . ?
C109 C108 H108 120.6 . . ?
C107 C108 H108 120.6 . . ?
C108 C109 C110 119.4(6) . . ?
C108 C109 H109 120.3 . . ?
C110 C109 H109 120.3 . . ?
C111 C110 C109 118.7(6) . . ?
C111 C110 H110 120.6 . . ?
C109 C110 H110 120.6 . . ?
N112 C111 C110 122.6(7) . . ?
N112 C111 H111 118.7 . . ?
C110 C111 H111 118.7 . . ?
C111 N112 C107 118.1(5) . . ?
C111 N112 Ru2 125.9(4) . . ?
C107 N112 Ru2 115.9(4) . . ?
N113 C113 Ru2 175.6(6) . . ?
N114 C114 Ru2 177.7(6) . . ?
N115 C115 Ru2 177.7(6) . . ?
N116 C116 Ru2 178.6(6) . . ?
C116 N116 Er1 151.3(6) . . ?
C116 N116 K1 112.3(5) . 3_565 ?
Er1 N116 K1 93.9(2) . 3_565 ?
C15 Ru4 C16 88.4(3) . . ?
C15 Ru4 C14 90.1(3) . . ?
C16 Ru4 C14 91.9(3) . . ?
C15 Ru4 C13 91.9(3) . . ?
C16 Ru4 C13 86.9(3) . . ?
C14 Ru4 C13 177.6(3) . . ?
C15 Ru4 N12 175.4(2) . . ?
C16 Ru4 N12 96.0(2) . . ?
C14 Ru4 N12 91.1(2) . . ?
C13 Ru4 N12 86.9(2) . . ?
C15 Ru4 N1 98.5(2) . . ?
C16 Ru4 N1 173.1(2) . . ?
C14 Ru4 N1 88.8(2) . . ?
C13 Ru4 N1 92.1(2) . . ?
N12 Ru4 N1 77.1(2) . . ?
C118 N117 C122 117.3(6) . . ?
C118 N117 Ru1 127.0(5) . . ?
C122 N117 Ru1 115.5(4) . . ?
N117 C118 C119 124.8(7) . . ?
N117 C118 H118 117.6 . . ?
C119 C118 H118 117.6 . . ?
C118 C119 C120 118.5(7) . . ?
C118 C119 H119 120.8 . . ?
C120 C119 H119 120.8 . . ?
C121 C120 C119 119.7(7) . . ?
C121 C120 H120 120.2 . . ?
C119 C120 H120 120.2 . . ?
C120 C121 C122 118.7(7) . . ?
C120 C121 H121 120.6 . . ?
C122 C121 H121 120.6 . . ?
N117 C122 C121 120.9(6) . . ?
N117 C122 C123 116.0(6) . . ?
C121 C122 C123 123.1(6) . . ?
N128 C123 C124 120.8(6) . . ?
N128 C123 C122 114.8(5) . . ?
C124 C123 C122 124.4(6) . . ?
C125 C124 C123 119.9(7) . . ?
C125 C124 H124 120.1 . . ?
C123 C124 H124 120.1 . . ?
C124 C125 C126 120.1(7) . . ?
C124 C125 H125 119.9 . . ?
C126 C125 H125 119.9 . . ?
C125 C126 C127 118.2(7) . . ?
C125 C126 H126 120.9 . . ?
C127 C126 H126 120.9 . . ?
N128 C127 C126 122.8(7) . . ?
N128 C127 H127 118.6 . . ?
C126 C127 H127 118.6 . . ?
C127 N128 C123 118.1(6) . . ?
C127 N128 Ru1 125.7(5) . . ?
C123 N128 Ru1 116.1(4) . . ?
N129 C129 Ru1 174.6(6) . . ?
N130 C130 Ru1 179.4(7) . . ?
N131 C131 Ru1 178.4(6) . . ?
N132 C132 Ru1 178.1(6) . . ?
C132 N132 Er1 158.7(6) . . ?
C132 N132 K1 106.3(5) . 3_565 ?
Er1 N132 K1 94.70(19) . 3_565 ?
O5 Er2 O2 145.25(18) . . ?
O5 Er2 O6 88.02(18) . . ?
O2 Er2 O6 86.5(2) . . ?
O5 Er2 N32 90.9(2) . . ?
O2 Er2 N32 111.1(2) . . ?
O6 Er2 N32 148.31(19) . . ?
O5 Er2 O4 71.16(18) . . ?
O2 Er2 O4 138.6(2) . . ?
O6 Er2 O4 73.44(18) . . ?
N32 Er2 O4 76.3(2) . . ?
O5 Er2 O1 84.7(2) . . ?
O2 Er2 O1 79.4(2) . . ?
O6 Er2 O1 142.81(17) . . ?
N32 Er2 O1 68.38(19) . . ?
O4 Er2 O1 136.54(19) . . ?
O5 Er2 O3 73.41(17) . . ?
O2 Er2 O3 72.10(18) . . ?
O6 Er2 O3 73.80(16) . . ?
N32 Er2 O3 135.77(18) . . ?
O4 Er2 O3 131.9(2) . . ?
O1 Er2 O3 69.15(17) . . ?
O5 Er2 N16 143.33(19) . . ?
O2 Er2 N16 70.3(2) . . ?
O6 Er2 N16 85.9(2) . . ?
N32 Er2 N16 76.2(2) . . ?
O4 Er2 N16 72.4(2) . . ?
O1 Er2 N16 120.2(2) . . ?
O3 Er2 N16 138.09(19) . . ?
O5 Er2 K2 138.80(13) . 3_575 ?
O2 Er2 K2 61.24(14) . 3_575 ?
O6 Er2 K2 132.01(11) . 3_575 ?
N32 Er2 K2 50.72(16) . 3_575 ?
O4 Er2 K2 106.99(16) . 3_575 ?
O1 Er2 K2 68.77(15) . 3_575 ?
O3 Er2 K2 121.14(12) . 3_575 ?
N16 Er2 K2 51.50(17) . 3_575 ?
O5 Er2 K2 49.52(13) . . ?
O2 Er2 K2 116.39(15) . . ?
O6 Er2 K2 38.58(11) . . ?
N32 Er2 K2 132.50(16) . . ?
O4 Er2 K2 67.34(16) . . ?
O1 Er2 K2 121.76(15) . . ?
O3 Er2 K2 64.97(12) . . ?
N16 Er2 K2 117.83(17) . . ?
K2 Er2 K2 169.27(3) 3_575 . ?
Er1 O105 K1 108.57(15) . . ?
Er1 O106 K1 102.81(16) . . ?
O9 K2 O7 120.15(16) . . ?
O9 K2 O10 145.49(18) . . ?
O7 K2 O10 71.07(16) . . ?
O9 K2 O8 117.99(16) . . ?
O7 K2 O8 120.78(17) . . ?
O10 K2 O8 67.92(15) . . ?
O9 K2 O6 78.39(17) . . ?
O7 K2 O6 121.29(15) . . ?
O10 K2 O6 68.98(15) . . ?
O8 K2 O6 80.20(14) . . ?
O9 K2 N32 88.00(18) . 3_475 ?
O7 K2 N32 108.02(16) . 3_475 ?
O10 K2 N32 121.18(17) . 3_475 ?
O8 K2 N32 63.59(15) . 3_475 ?
O6 K2 N32 129.13(15) . 3_475 ?
O9 K2 N16 89.32(18) . 3_475 ?
O7 K2 N16 62.04(15) . 3_475 ?
O10 K2 N16 122.14(17) . 3_475 ?
O8 K2 N16 109.24(16) . 3_475 ?
O6 K2 N16 167.17(16) . 3_475 ?
N32 K2 N16 53.03(15) 3_475 3_475 ?
O9 K2 O5 71.21(15) . . ?
O7 K2 O5 73.28(14) . . ?
O10 K2 O5 83.03(14) . . ?
O8 K2 O5 138.00(15) . . ?
O6 K2 O5 60.84(12) . . ?
N32 K2 O5 155.29(15) 3_475 . ?
N16 K2 O5 111.84(14) 3_475 . ?
O9 K2 Er2 111.00(15) . 3_475 ?
O7 K2 Er2 75.12(11) . 3_475 ?
O10 K2 Er2 103.38(13) . 3_475 ?
O8 K2 Er2 74.99(11) . 3_475 ?
O6 K2 Er2 155.04(10) . 3_475 ?
N32 K2 Er2 33.72(11) 3_475 3_475 ?
N16 K2 Er2 34.80(11) 3_475 3_475 ?
O5 K2 Er2 143.57(9) . 3_475 ?
O9 K2 Er2 73.70(15) . . ?
O7 K2 Er2 97.57(12) . . ?
O10 K2 Er2 72.41(12) . . ?
O8 K2 Er2 108.29(12) . . ?
O6 K2 Er2 29.68(8) . . ?
N32 K2 Er2 153.72(12) 3_475 . ?
N16 K2 Er2 142.47(12) 3_475 . ?
O5 K2 Er2 31.21(8) . . ?
Er2 K2 Er2 172.56(5) 3_475 . ?

loop_
_geom_bond_atom_site_label_1
_geom_bond_atom_site_label_2
_geom_bond_distance
_geom_bond_site_symmetry_2
_geom_bond_publ_flag
Ru1 C132 1.953(7) . ?
Ru1 C131 1.967(7) . ?
Ru1 C129 2.036(7) . ?
Ru1 C130 2.040(7) . ?
Ru1 N117 2.109(5) . ?
Ru1 N128 2.116(5) . ?
N1 C2 1.335(9) . ?
N1 C6 1.340(8) . ?
N1 Ru4 2.126(5) . ?
C2 C3 1.373(10) . ?
C2 H2 0.9300 . ?
C3 C4 1.375(11) . ?
C3 H3 0.9300 . ?
C4 C5 1.380(11) . ?
C4 H4 0.9300 . ?
C5 C6 1.396(9) . ?
C5 H5 0.9300 . ?
C6 C7 1.478(9) . ?
C7 N12 1.345(8) . ?
C7 C8 1.403(10) . ?
C8 C9 1.387(11) . ?
C8 H8 0.9300 . ?
C9 C10 1.392(10) . ?
C9 H9 0.9300 . ?
C10 C11 1.403(10) . ?
C10 H10 0.9300 . ?
C11 N12 1.343(9) . ?
C11 H11 0.9300 . ?
N12 Ru4 2.122(6) . ?
C13 N13 1.157(9) . ?
C13 Ru4 2.055(7) . ?
C14 N14 1.160(10) . ?
C14 Ru4 2.030(7) . ?
C15 N15 1.160(9) . ?
C15 Ru4 1.978(7) . ?
C16 N16 1.128(9) . ?
C16 Ru4 2.000(7) . ?
N16 Er2 2.429(6) . ?
N16 K2 3.331(7) 3_575 ?
Ru2 C115 1.967(7) . ?
Ru2 C116 1.976(6) . ?
Ru2 C114 2.020(7) . ?
Ru2 C113 2.035(7) . ?
Ru2 N101 2.115(5) . ?
Ru2 N112 2.124(5) . ?
N17 C18 1.333(9) . ?
N17 C22 1.352(8) . ?
N17 Ru3 2.131(5) . ?
C18 C19 1.391(10) . ?
C18 H18 0.9300 . ?
C19 C20 1.373(10) . ?
C19 H19 0.9300 . ?
C20 C21 1.388(10) . ?
C20 H20 0.9300 . ?
C21 C22 1.374(10) . ?
C21 H21 0.9300 . ?
C22 C23 1.470(9) . ?
C23 N28 1.358(8) . ?
C23 C24 1.405(10) . ?
C24 C25 1.368(11) . ?
C24 H24 0.9300 . ?
C25 C26 1.398(10) . ?
C25 H25 0.9300 . ?
C26 C27 1.381(10) . ?
C26 H26 0.9300 . ?
C27 N28 1.323(9) . ?
C27 H27 0.9300 . ?
N28 Ru3 2.125(5) . ?
C29 N29 1.158(9) . ?
C29 Ru3 2.034(7) . ?
C30 N30 1.156(10) . ?
C30 Ru3 2.036(7) . ?
C31 N31 1.158(10) . ?
C31 Ru3 1.978(7) . ?
C32 N32 1.164(9) . ?
C32 Ru3 1.968(7) . ?
N32 Er2 2.369(6) . ?
N32 K2 3.303(7) 3_575 ?
Er1 O106 2.338(4) . ?
Er1 O105 2.341(4) . ?
Er1 O102 2.343(5) . ?
Er1 O101 2.351(6) . ?
Er1 O104 2.384(6) . ?
Er1 O103 2.386(5) . ?
Er1 N132 2.391(6) . ?
Er1 N116 2.410(6) . ?
Er1 K1 4.267(2) 3_565 ?
Er1 K1 4.380(2) . ?
O1 Er2 2.399(5) . ?
O2 Er2 2.326(5) . ?
O3 Er2 2.405(5) . ?
O4 Er2 2.375(6) . ?
O5 Er2 2.319(5) . ?
O5 K2 3.403(6) . ?
O6 Er2 2.354(4) . ?
O6 K2 2.964(5) . ?
K1 O110 2.801(8) . ?
K1 O107 2.840(6) . ?
K1 O109 2.846(7) . ?
K1 O108 2.882(7) . ?
K1 O105 3.031(5) . ?
K1 O106 3.222(5) . ?
K1 N132 3.344(7) 3_465 ?
K1 N116 3.360(7) 3_465 ?
K1 Er1 4.267(2) 3_465 ?
O7 K2 2.787(6) . ?
O8 K2 2.900(6) . ?
O9 K2 2.778(7) . ?
O10 K2 2.857(6) . ?
N101 C102 1.343(9) . ?
N101 C106 1.371(8) . ?
C102 C103 1.375(10) . ?
C102 H102 0.9300 . ?
C103 C104 1.370(10) . ?
C103 H103 0.9300 . ?
C104 C105 1.392(10) . ?
C104 H104 0.9300 . ?
C105 C106 1.393(9) . ?
C105 H105 0.9300 . ?
C106 C107 1.486(9) . ?
C107 N112 1.355(8) . ?
C107 C108 1.399(9) . ?
C108 C109 1.372(10) . ?
C108 H108 0.9300 . ?
C109 C110 1.399(10) . ?
C109 H109 0.9300 . ?
C110 C111 1.382(9) . ?
C110 H110 0.9300 . ?
C111 N112 1.351(9) . ?
C111 H111 0.9300 . ?
C113 N113 1.146(9) . ?
C114 N114 1.183(9) . ?
C115 N115 1.158(9) . ?
C116 N116 1.146(9) . ?
N116 K1 3.360(7) 3_565 ?
N117 C118 1.336(9) . ?
N117 C122 1.370(8) . ?
C118 C119 1.358(10) . ?
C118 H118 0.9300 . ?
C119 C120 1.377(10) . ?
C119 H119 0.9300 . ?
C120 C121 1.382(11) . ?
C120 H120 0.9300 . ?
C121 C122 1.412(10) . ?
C121 H121 0.9300 . ?
C122 C123 1.460(9) . ?
C123 N128 1.369(8) . ?
C123 C124 1.407(9) . ?
C124 C125 1.368(11) . ?
C124 H124 0.9300 . ?
C125 C126 1.374(11) . ?
C125 H125 0.9300 . ?
C126 C127 1.409(9) . ?
C126 H126 0.9300 . ?
C127 N128 1.349(9) . ?
C127 H127 0.9300 . ?
C129 N129 1.163(9) . ?
C130 N130 1.162(9) . ?
C131 N131 1.178(9) . ?
C132 N132 1.195(9) . ?
N132 K1 3.344(7) 3_565 ?
Er2 K2 4.247(2) 3_575 ?
Er2 K2 4.415(2) . ?
K2 N32 3.303(7) 3_475 ?
K2 N16 3.331(7) 3_475 ?
K2 Er2 4.247(2) 3_475 ?
